data_7714768
loop_
_publ_author_name
'Hou, Juan-Juan'
'Liu, Huan'
'Wang, Ting'
'Tian, Bao-Qiang'
'Yang, Yang'
'Zhang, Xian-Ming'

_publ_section_title
;
 Surface defect-engineered Fe doping in layered Co-based complex as highly
 efficient bifunctional electrocatalysts for overall water splitting.
;
_journal_issue 3
_journal_name_full 'Dalton transactions (Cambridge, England : 2003)'
_journal_page_first 1245
_journal_page_last 1252
_journal_paper_doi 10.1039/d3dt03486k
_journal_volume 53
_journal_year 2024
_chemical_formula_sum 'C7 H7 Co0.75 Fe0.25 N O6'
_chemical_formula_weight 259.30
_space_group_IT_number 15
_space_group_name_Hall '-C 2yc'
_space_group_name_H-M_alt 'C 1 2/c 1'
_symmetry_cell_setting monoclinic
_symmetry_space_group_name_H-M 'C 1 2/c 1'
_atom_sites_solution_hydrogens geom
_atom_sites_solution_primary direct
_atom_sites_solution_secondary difmap
_audit_creation_method SHELXL-97
_audit_update_record
;
2023-11-28 deposited with the CCDC.	2023-12-18 downloaded from the CCDC.
;
_cell_angle_alpha 90.00
_cell_angle_beta 105.309(2)
_cell_angle_gamma 90.00
_cell_formula_units_Z 4
_cell_length_a 9.9048(2)
_cell_length_b 11.9887(2)
_cell_length_c 7.39710(10)
_cell_measurement_reflns_used 2873
_cell_measurement_temperature 293(2)
_cell_measurement_theta_max 75.5080
_cell_measurement_theta_min 7.3630
_cell_volume 847.21(3)
_computing_structure_refinement 'SHELXL-97 (Sheldrick, 1997)'
_computing_structure_solution 'SHELXS-97 (Sheldrick, 1990)'
_diffrn_ambient_temperature 293(2)
_diffrn_measured_fraction_theta_full 0.975
_diffrn_measured_fraction_theta_max 0.976
_diffrn_measurement_device_type 'XtaLAB AFC12 (RINC): Kappa single'
_diffrn_radiation_monochromator graphite
_diffrn_radiation_source 'fine-focus sealed tube'
_diffrn_radiation_type CuK\a
_diffrn_radiation_wavelength 1.54178
_diffrn_reflns_av_R_equivalents 0.0192
_diffrn_reflns_av_sigmaI/netI 0.0145
_diffrn_reflns_limit_h_max 12
_diffrn_reflns_limit_h_min -7
_diffrn_reflns_limit_k_max 15
_diffrn_reflns_limit_k_min -14
_diffrn_reflns_limit_l_max 8
_diffrn_reflns_limit_l_min -9
_diffrn_reflns_number 3271
_diffrn_reflns_theta_full 76.06
_diffrn_reflns_theta_max 76.06
_diffrn_reflns_theta_min 5.92
_exptl_absorpt_coefficient_mu 15.666
_exptl_absorpt_correction_T_max 1.00000
_exptl_absorpt_correction_T_min 0.34130
_exptl_absorpt_correction_type multi-scan
_exptl_crystal_colour orange
_exptl_crystal_density_diffrn 2.033
_exptl_crystal_density_method 'not measured'
_exptl_crystal_description column
_exptl_crystal_F_000 523
_refine_diff_density_max 0.312
_refine_diff_density_min -0.315
_refine_diff_density_rms 0.059
_refine_ls_extinction_method none
_refine_ls_goodness_of_fit_ref 1.087
_refine_ls_hydrogen_treatment mixed
_refine_ls_matrix_type full
_refine_ls_number_parameters 81
_refine_ls_number_reflns 866
_refine_ls_number_restraints 0
_refine_ls_restrained_S_all 1.087
_refine_ls_R_factor_all 0.0233
_refine_ls_R_factor_gt 0.0231
_refine_ls_shift/su_max 0.000
_refine_ls_shift/su_mean 0.000
_refine_ls_structure_factor_coef Fsqd
_refine_ls_weighting_details 'calc w=1/[\s^2^(Fo^2^)+(0.0336P)^2^+1.0346P] where P=(Fo^2^+2Fc^2^)/3'
_refine_ls_weighting_scheme calc
_refine_ls_wR_factor_gt 0.0597
_refine_ls_wR_factor_ref 0.0598
_reflns_number_gt 858
_reflns_number_total 866
_reflns_threshold_expression >2sigma(I)
_cod_data_source_file d3dt03486k2.cif
_cod_data_source_block 2
_cod_depositor_comments 'Adding full bibliography for 7714767--7714768.cif.'
_cod_original_cell_volume 847.21(2)
_cod_original_sg_symbol_H-M C2/c
_cod_database_code 7714768

loop_
_symmetry_equiv_pos_as_xyz
'x, y, z'
'-x, y, -z+1/2'
'x+1/2, y+1/2, z'
'-x+1/2, y+1/2, -z+1/2'
'-x, -y, -z'
'x, -y, z-1/2'
'-x+1/2, -y+1/2, -z'
'x+1/2, -y+1/2, z-1/2'

loop_
_atom_site_label
_atom_site_type_symbol
_atom_site_fract_x
_atom_site_fract_y
_atom_site_fract_z
_atom_site_U_iso_or_equiv
_atom_site_adp_type
_atom_site_occupancy
_atom_site_symmetry_multiplicity
_atom_site_calc_flag
_atom_site_refinement_flags
_atom_site_disorder_assembly
_atom_site_disorder_group
Co1 Co 1.0000 0.16129(3) 0.2500 0.01469(14) Uani 0.75 2 d SP . .
Fe1 Fe 1.0000 0.16129(3) 0.2500 0.01469(14) Uani 0.25 2 d SP . .
O1W O 0.96229(15) 0.17005(12) -0.0405(2) 0.0242(3) Uani 1 1 d . . .
O2 O 0.74808(15) 0.18055(11) 0.2021(2) 0.0284(3) Uani 1 1 d . . .
O1 O 0.86153(12) 0.02329(11) 0.2572(2) 0.0256(3) Uani 1 1 d . . .
C2 C 0.61782(16) 0.01881(13) 0.2378(2) 0.0159(3) Uani 1 1 d . . .
N1 N 1.0000 0.34452(15) 0.2500 0.0155(4) Uani 1 2 d S . .
C4 C 0.75017(16) 0.07770(14) 0.2312(2) 0.0173(3) Uani 1 1 d . . .
C3 C 0.61203(16) -0.09718(14) 0.2336(2) 0.0159(3) Uani 1 1 d . . .
C1 C 0.5000 0.0772(2) 0.2500 0.0166(5) Uiso 1 2 d S . .
H3A H 0.688(2) -0.1383(17) 0.214(3) 0.014(5) Uiso 1 1 d . . .
H1A H 0.5000 0.154(3) 0.2500 0.051(12) Uiso 1 2 d S . .
H1WB H 0.902(3) 0.214(3) -0.091(4) 0.051(9) Uiso 1 1 d . . .
H1WA H 0.943(3) 0.111(3) -0.093(4) 0.048(8) Uiso 1 1 d . . .

loop_
_atom_site_aniso_label
_atom_site_aniso_U_11
_atom_site_aniso_U_22
_atom_site_aniso_U_33
_atom_site_aniso_U_23
_atom_site_aniso_U_13
_atom_site_aniso_U_12
Co1 0.0120(2) 0.0083(2) 0.0240(2) 0.000 0.00532(15) 0.000
Fe1 0.0120(2) 0.0083(2) 0.0240(2) 0.000 0.00532(15) 0.000
O1W 0.0275(8) 0.0188(7) 0.0248(7) -0.0007(5) 0.0043(6) 0.0018(5)
O2 0.0239(7) 0.0129(6) 0.0476(9) 0.0039(6) 0.0078(6) -0.0057(5)
O1 0.0112(6) 0.0211(7) 0.0456(8) 0.0060(6) 0.0096(5) -0.0002(5)
C2 0.0127(8) 0.0120(8) 0.0221(8) 0.0006(6) 0.0030(6) -0.0016(6)
N1 0.0122(9) 0.0075(9) 0.0265(11) 0.000 0.0044(8) 0.000
C4 0.0148(8) 0.0147(8) 0.0220(8) 0.0008(6) 0.0044(6) -0.0030(6)
C3 0.0096(7) 0.0116(7) 0.0264(8) 0.0005(6) 0.0044(6) 0.0010(6)

loop_
_atom_type_symbol
_atom_type_description
_atom_type_scat_dispersion_real
_atom_type_scat_dispersion_imag
_atom_type_scat_source
C C 0.0181 0.0091 'International Tables Vol C Tables 4.2.6.8 and 6.1.1.4'
H H 0.0000 0.0000 'International Tables Vol C Tables 4.2.6.8 and 6.1.1.4'
N N 0.0311 0.0180 'International Tables Vol C Tables 4.2.6.8 and 6.1.1.4'
O O 0.0492 0.0322 'International Tables Vol C Tables 4.2.6.8 and 6.1.1.4'
Fe Fe -1.1336 3.1974 'International Tables Vol C Tables 4.2.6.8 and 6.1.1.4'
Co Co -2.3653 3.6143 'International Tables Vol C Tables 4.2.6.8 and 6.1.1.4'

loop_
_citation_id
_citation_doi
_citation_year
1 10.1039/D3DT03486K 2023

loop_
_geom_angle_atom_site_label_1
_geom_angle_atom_site_label_2
_geom_angle_atom_site_label_3
_geom_angle
_geom_angle_site_symmetry_1
_geom_angle_site_symmetry_3
_geom_angle_publ_flag
O1W Co1 O1W 174.22(8) 2_755 . ?
O1W Co1 O1 87.44(6) 2_755 . ?
O1W Co1 O1 97.00(6) . . ?
O1W Co1 O1 97.00(5) 2_755 2_755 ?
O1W Co1 O1 87.44(6) . 2_755 ?
O1 Co1 O1 79.93(7) . 2_755 ?
O1W Co1 N1 87.11(4) 2_755 . ?
O1W Co1 N1 87.11(4) . . ?
O1 Co1 N1 140.04(3) . . ?
O1 Co1 N1 140.04(3) 2_755 . ?
C4 O1 Co1 97.85(10) . . ?
C1 C2 C3 118.46(15) . . ?
C1 C2 C4 121.51(16) . . ?
C3 C2 C4 120.02(14) . . ?
C3 N1 C3 117.31(19) 3 4_655 ?
C3 N1 Co1 121.35(9) 3 . ?
C3 N1 Co1 121.35(9) 4_655 . ?
O2 C4 O1 120.93(15) . . ?
O2 C4 C2 119.62(15) . . ?
O1 C4 C2 119.44(14) . . ?
N1 C3 C2 123.22(15) 3_445 . ?
C2 C1 C2 119.2(2) 2_655 . ?

loop_
_geom_bond_atom_site_label_1
_geom_bond_atom_site_label_2
_geom_bond_distance
_geom_bond_site_symmetry_2
_geom_bond_publ_flag
Co1 O1W 2.0845(14) 2_755 ?
Co1 O1W 2.0845(14) . ?
Co1 O1 2.1585(13) . ?
Co1 O1 2.1585(13) 2_755 ?
Co1 N1 2.1967(18) . ?
O2 C4 1.251(2) . ?
O1 C4 1.252(2) . ?
C2 C1 1.384(2) . ?
C2 C3 1.392(2) . ?
C2 C4 1.501(2) . ?
N1 C3 1.3438(18) 3 ?
N1 C3 1.3438(18) 4_655 ?
C3 N1 1.3438(18) 3_445 ?
C1 C2 1.384(2) 2_655 ?
